data_7101515
loop_
_publ_author_name
'Oliver C. Presly'
'Michael Green'
'John C. Jeffery'
'Eva Leiner'
'Martin Murray'
'Christopher A. Russell'
'Manfred Scheer'
'Ulf Vogel'

_publ_section_title
;
The surprising and stereoselective formation of P2C10
cages by the reduction of Cp*PCl2
;
_journal_issue 43
_journal_name_full 'Chemical Communications'
_journal_paper_doi 10.1039/b611484a
_journal_year 2006
_chemical_formula_sum 'C20 H30 Cl3 Ga P2'
_chemical_formula_weight 508.45
_chemical_name_systematic
;
?
;
_space_group_IT_number 14
_symmetry_cell_setting monoclinic
_symmetry_space_group_name_Hall '-P 2ybc'
_symmetry_space_group_name_H-M 'P 1 21/c 1'
_atom_sites_solution_hydrogens geom
_atom_sites_solution_primary direct
_atom_sites_solution_secondary difmap
_audit_creation_method SHELXL-97
_cell_angle_alpha 90.00
_cell_angle_beta 101.54(3)
_cell_angle_gamma 90.00
_cell_formula_units_Z 4
_cell_length_a 12.861(3)
_cell_length_b 10.475(2)
_cell_length_c 17.101(3)
_cell_measurement_reflns_used 1459
_cell_measurement_temperature 200(1)
_cell_measurement_theta_max 25.93
_cell_measurement_theta_min 2.29
_cell_volume 2257.2(8)
_computing_cell_refinement 'STOE IPDS software'
_computing_data_collection 'STOE IPDS software'
_computing_data_reduction 'STOE IPDS software'
_computing_molecular_graphics SIEMENS-XP
_computing_publication_material SHELXL-97
_computing_structure_refinement 'SHELXL-97 (Sheldrick, 1997)'
_computing_structure_solution 'SHELXS-97 (Sheldrick, 1990)'
_diffrn_ambient_temperature 200(1)
_diffrn_measured_fraction_theta_full 0.994
_diffrn_measured_fraction_theta_max 0.994
_diffrn_measurement_device_type 'STOE IPDS'
_diffrn_radiation_monochromator graphite
_diffrn_radiation_source 'fine-focus sealed tube'
_diffrn_radiation_type MoK\a
_diffrn_radiation_wavelength 0.71073
_diffrn_reflns_av_R_equivalents 0.0367
_diffrn_reflns_av_sigmaI/netI 0.0298
_diffrn_reflns_limit_h_max 15
_diffrn_reflns_limit_h_min -15
_diffrn_reflns_limit_k_max 12
_diffrn_reflns_limit_k_min -12
_diffrn_reflns_limit_l_max 20
_diffrn_reflns_limit_l_min -20
_diffrn_reflns_number 12872
_diffrn_reflns_theta_full 25.93
_diffrn_reflns_theta_max 25.93
_diffrn_reflns_theta_min 2.29
_exptl_absorpt_coefficient_mu 1.719
_exptl_absorpt_correction_T_max 0.8151
_exptl_absorpt_correction_T_min 0.5653
_exptl_absorpt_correction_type numerical
_exptl_absorpt_process_details 'program faceit'
_exptl_crystal_colour colorless
_exptl_crystal_density_diffrn 1.496
_exptl_crystal_density_method 'not measured'
_exptl_crystal_description block
_exptl_crystal_F_000 1048
_exptl_crystal_size_max 0.30
_exptl_crystal_size_mid 0.15
_exptl_crystal_size_min 0.05
_refine_diff_density_max 0.375
_refine_diff_density_min -0.409
_refine_diff_density_rms 0.070
_refine_ls_extinction_method none
_refine_ls_goodness_of_fit_ref 0.966
_refine_ls_hydrogen_treatment mixed
_refine_ls_matrix_type full
_refine_ls_number_parameters 245
_refine_ls_number_reflns 4374
_refine_ls_number_restraints 0
_refine_ls_restrained_S_all 0.966
_refine_ls_R_factor_all 0.0365
_refine_ls_R_factor_gt 0.0294
_refine_ls_shift/su_max 0.001
_refine_ls_shift/su_mean 0.000
_refine_ls_structure_factor_coef Fsqd
_refine_ls_weighting_details 'calc w=1/[\s^2^(Fo^2^)+(0.0546P)^2^+0.0000P] where P=(Fo^2^+2Fc^2^)/3'
_refine_ls_weighting_scheme calc
_refine_ls_wR_factor_gt 0.0737
_refine_ls_wR_factor_ref 0.0760
_reflns_number_gt 3671
_reflns_number_total 4374
_reflns_threshold_expression >2sigma(I)
_cod_data_source_file b611484a.txt
_cod_original_sg_symbol_H-M P2(1)/c
_cod_database_code 7101515

loop_
_symmetry_equiv_pos_as_xyz
'x, y, z'
'-x, y+1/2, -z+1/2'
'-x, -y, -z'
'x, -y-1/2, z-1/2'

loop_
_atom_site_label
_atom_site_type_symbol
_atom_site_fract_x
_atom_site_fract_y
_atom_site_fract_z
_atom_site_U_iso_or_equiv
_atom_site_adp_type
_atom_site_occupancy
_atom_site_symmetry_multiplicity
_atom_site_calc_flag
_atom_site_refinement_flags
Ga Ga 0.271075(17) 0.08980(2) 0.137668(13) 0.02317(8) Uani 1 1 d .
Cl1 Cl 0.30541(4) 0.28016(5) 0.18647(4) 0.03432(14) Uani 1 1 d .
Cl2 Cl 0.13478(4) 0.09643(6) 0.03902(3) 0.03375(14) Uani 1 1 d .
Cl3 Cl 0.40495(5) 0.00167(7) 0.09879(4) 0.04372(16) Uani 1 1 d .
P1 P 0.22694(4) -0.03308(5) 0.24433(3) 0.01921(12) Uani 1 1 d .
P2 P 0.13065(4) 0.04334(5) 0.32531(3) 0.02219(13) Uani 1 1 d .
C1 C 0.12141(15) -0.1625(2) 0.23127(12) 0.0222(4) Uani 1 1 d .
C2 C 0.16994(16) -0.2928(2) 0.24099(12) 0.0238(4) Uani 1 1 d .
C3 C 0.20151(16) -0.32219(19) 0.31879(12) 0.0239(4) Uani 1 1 d .
C4 C 0.18082(16) -0.21245(19) 0.37288(12) 0.0213(4) Uani 1 1 d .
C5 C 0.09370(15) -0.1330(2) 0.31448(12) 0.0221(4) Uani 1 1 d .
C6 C 0.28064(16) -0.1213(2) 0.39764(12) 0.0217(4) Uani 1 1 d .
C7 C 0.33916(15) -0.08653(19) 0.32777(12) 0.0213(4) Uani 1 1 d .
C8 C 0.39145(16) 0.0405(2) 0.35524(12) 0.0241(4) Uani 1 1 d .
C9 C 0.33605(17) 0.0999(2) 0.40279(13) 0.0248(4) Uani 1 1 d .
C10 C 0.24399(16) 0.0171(2) 0.41444(12) 0.0230(4) Uani 1 1 d .
C11 C 0.03408(17) -0.1383(2) 0.15766(14) 0.0315(5) Uani 1 1 d .
H11A H 0.0074 -0.0509 0.1594 0.047 Uiso 1 1 calc R
H11B H -0.0241 -0.1989 0.1572 0.047 Uiso 1 1 calc R
H11C H 0.0631 -0.1496 0.1093 0.047 Uiso 1 1 calc R
C12 C 0.1864(2) -0.3668(2) 0.16980(14) 0.0355(5) Uani 1 1 d .
H12A H 0.2324 -0.3183 0.1413 0.053 Uiso 1 1 calc R
H12B H 0.1178 -0.3820 0.1342 0.053 Uiso 1 1 calc R
H12C H 0.2199 -0.4488 0.1872 0.053 Uiso 1 1 calc R
C13 C 0.2540(2) -0.4444(2) 0.35167(15) 0.0344(5) Uani 1 1 d .
H13A H 0.2149 -0.4812 0.3899 0.052 Uiso 1 1 calc R
H13B H 0.3272 -0.4268 0.3786 0.052 Uiso 1 1 calc R
H13C H 0.2540 -0.5048 0.3079 0.052 Uiso 1 1 calc R
C14 C 0.14182(19) -0.2655(2) 0.44607(13) 0.0301(5) Uani 1 1 d .
H14A H 0.1210 -0.1946 0.4770 0.045 Uiso 1 1 calc R
H14B H 0.1990 -0.3142 0.4795 0.045 Uiso 1 1 calc R
H14C H 0.0806 -0.3215 0.4282 0.045 Uiso 1 1 calc R
C15 C -0.02092(16) -0.1629(2) 0.31897(14) 0.0300(5) Uani 1 1 d .
H15A H -0.0328 -0.1421 0.3724 0.045 Uiso 1 1 calc R
H15B H -0.0349 -0.2539 0.3083 0.045 Uiso 1 1 calc R
H15C H -0.0688 -0.1121 0.2791 0.045 Uiso 1 1 calc R
C16 C 0.36346(18) -0.1732(2) 0.46858(13) 0.0307(5) Uani 1 1 d .
H16A H 0.3878 -0.2574 0.4549 0.046 Uiso 1 1 calc R
H16B H 0.3311 -0.1806 0.5156 0.046 Uiso 1 1 calc R
H16C H 0.4240 -0.1146 0.4802 0.046 Uiso 1 1 calc R
C17 C 0.2034(2) 0.0432(2) 0.49124(14) 0.0353(5) Uani 1 1 d .
H17A H 0.2564 0.0146 0.5373 0.053 Uiso 1 1 calc R
H17B H 0.1369 -0.0033 0.4897 0.053 Uiso 1 1 calc R
H17C H 0.1910 0.1349 0.4959 0.053 Uiso 1 1 calc R
C18 C 0.3530(2) 0.2313(2) 0.43772(15) 0.0364(5) Uani 1 1 d .
H18A H 0.3725 0.2252 0.4960 0.055 Uiso 1 1 calc R
H18B H 0.2874 0.2808 0.4227 0.055 Uiso 1 1 calc R
H18C H 0.4101 0.2736 0.4173 0.055 Uiso 1 1 calc R
C19 C 0.48865(17) 0.0863(2) 0.32784(15) 0.0336(5) Uani 1 1 d .
H19A H 0.4766 0.0826 0.2695 0.050 Uiso 1 1 calc R
H19B H 0.5490 0.0318 0.3506 0.050 Uiso 1 1 calc R
H19C H 0.5039 0.1746 0.3455 0.050 Uiso 1 1 calc R
C20 C 0.41275(17) -0.1846(2) 0.30135(14) 0.0303(5) Uani 1 1 d .
H20A H 0.3723 -0.2616 0.2823 0.046 Uiso 1 1 calc R
H20B H 0.4697 -0.2064 0.3466 0.046 Uiso 1 1 calc R
H20C H 0.4436 -0.1487 0.2582 0.046 Uiso 1 1 calc R

loop_
_atom_site_aniso_label
_atom_site_aniso_U_11
_atom_site_aniso_U_22
_atom_site_aniso_U_33
_atom_site_aniso_U_23
_atom_site_aniso_U_13
_atom_site_aniso_U_12
Ga 0.02756(13) 0.02142(13) 0.02102(13) 0.00299(9) 0.00602(9) -0.00035(8)
Cl1 0.0358(3) 0.0222(3) 0.0436(3) -0.0011(2) 0.0045(2) -0.0040(2)
Cl2 0.0366(3) 0.0371(3) 0.0244(3) 0.0039(2) -0.0013(2) -0.0022(2)
Cl3 0.0438(3) 0.0511(4) 0.0409(3) 0.0021(3) 0.0198(3) 0.0139(3)
P1 0.0230(2) 0.0178(2) 0.0166(2) 0.0011(2) 0.00328(19) -0.00050(19)
P2 0.0251(3) 0.0174(3) 0.0245(3) 0.0007(2) 0.0060(2) 0.00309(19)
C1 0.0252(10) 0.0216(10) 0.0190(10) -0.0001(8) 0.0029(8) -0.0049(8)
C2 0.0298(10) 0.0197(10) 0.0227(10) -0.0025(8) 0.0069(8) -0.0032(8)
C3 0.0292(10) 0.0173(10) 0.0260(11) 0.0000(8) 0.0075(8) -0.0012(8)
C4 0.0274(10) 0.0197(10) 0.0174(9) 0.0021(8) 0.0061(7) 0.0004(8)
C5 0.0263(10) 0.0184(10) 0.0218(10) 0.0002(8) 0.0057(8) 0.0002(8)
C6 0.0272(10) 0.0194(10) 0.0181(9) 0.0003(8) 0.0033(8) -0.0002(8)
C7 0.0210(9) 0.0212(10) 0.0209(10) 0.0025(8) 0.0026(8) 0.0010(7)
C8 0.0243(10) 0.0245(11) 0.0219(10) 0.0016(9) 0.0003(8) -0.0022(8)
C9 0.0306(11) 0.0200(10) 0.0213(10) 0.0009(8) -0.0006(8) -0.0015(8)
C10 0.0296(10) 0.0197(10) 0.0195(10) -0.0012(8) 0.0044(8) 0.0003(8)
C11 0.0313(11) 0.0320(12) 0.0279(11) 0.0035(10) -0.0016(9) -0.0064(9)
C12 0.0535(14) 0.0285(12) 0.0278(12) -0.0061(10) 0.0156(10) -0.0030(10)
C13 0.0464(13) 0.0212(11) 0.0349(13) 0.0024(10) 0.0064(10) 0.0046(10)
C14 0.0421(12) 0.0283(11) 0.0224(10) 0.0039(9) 0.0120(9) -0.0040(9)
C15 0.0255(10) 0.0304(12) 0.0353(12) 0.0007(10) 0.0087(9) -0.0026(9)
C16 0.0364(12) 0.0302(12) 0.0215(10) 0.0070(9) -0.0037(9) 0.0004(9)
C17 0.0541(14) 0.0296(12) 0.0255(11) -0.0057(10) 0.0155(10) -0.0026(10)
C18 0.0435(13) 0.0248(12) 0.0395(13) -0.0064(10) 0.0049(10) -0.0047(10)
C19 0.0285(11) 0.0389(13) 0.0323(12) 0.0031(10) 0.0035(9) -0.0082(9)
C20 0.0276(10) 0.0298(12) 0.0345(12) 0.0023(10) 0.0082(9) 0.0067(9)

loop_
_atom_type_symbol
_atom_type_description
_atom_type_scat_dispersion_real
_atom_type_scat_dispersion_imag
_atom_type_scat_source
C C 0.0033 0.0016 'International Tables Vol C Tables 4.2.6.8 and 6.1.1.4'
H H 0.0000 0.0000 'International Tables Vol C Tables 4.2.6.8 and 6.1.1.4'
P P 0.1023 0.0942 'International Tables Vol C Tables 4.2.6.8 and 6.1.1.4'
Cl Cl 0.1484 0.1585 'International Tables Vol C Tables 4.2.6.8 and 6.1.1.4'
Ga Ga 0.2307 1.6083 'International Tables Vol C Tables 4.2.6.8 and 6.1.1.4'

loop_
_geom_angle_atom_site_label_1
_geom_angle_atom_site_label_2
_geom_angle_atom_site_label_3
_geom_angle
Cl3 Ga Cl1 113.27(3)
Cl3 Ga Cl2 109.94(3)
Cl1 Ga Cl2 109.79(2)
Cl3 Ga P1 109.17(3)
Cl1 Ga P1 105.19(3)
Cl2 Ga P1 109.33(3)
C1 P1 C7 107.20(9)
C1 P1 P2 81.59(7)
C7 P1 P2 94.22(7)
C1 P1 Ga 124.56(7)
C7 P1 Ga 118.10(7)
P2 P1 Ga 122.48(3)
C10 P2 C5 94.22(9)
C10 P2 P1 90.81(7)
C5 P2 P1 75.26(7)
C2 C1 C11 117.59(18)
C2 C1 C5 104.15(16)
C11 C1 C5 116.87(17)
C2 C1 P1 111.44(13)
C11 C1 P1 111.60(14)
C5 C1 P1 92.28(12)
C3 C2 C12 128.5(2)
C3 C2 C1 110.79(18)
C12 C2 C1 120.47(19)
C2 C3 C13 126.1(2)
C2 C3 C4 111.74(18)
C13 C3 C4 122.18(19)
C3 C4 C14 110.10(17)
C3 C4 C5 101.55(15)
C14 C4 C5 113.45(17)
C3 C4 C6 112.56(16)
C14 C4 C6 112.15(16)
C5 C4 C6 106.56(16)
C15 C5 C1 113.81(17)
C15 C5 C4 115.52(18)
C1 C5 C4 102.08(15)
C15 C5 P2 114.77(15)
C1 C5 P2 100.45(13)
C4 C5 P2 108.49(13)
C16 C6 C10 111.53(17)
C16 C6 C7 108.53(16)
C10 C6 C7 97.60(16)
C16 C6 C4 113.03(17)
C10 C6 C4 110.37(16)
C7 C6 C4 114.81(16)
C8 C7 C20 114.71(17)
C8 C7 C6 102.49(16)
C20 C7 C6 119.19(17)
C8 C7 P1 101.34(13)
C20 C7 P1 113.53(14)
C6 C7 P1 103.36(12)
C9 C8 C19 128.3(2)
C9 C8 C7 109.76(19)
C19 C8 C7 121.9(2)
C8 C9 C18 128.1(2)
C8 C9 C10 109.85(18)
C18 C9 C10 121.9(2)
C9 C10 C17 114.86(18)
C9 C10 C6 103.54(17)
C17 C10 C6 119.26(18)
C9 C10 P2 107.77(14)
C17 C10 P2 108.82(15)
C6 C10 P2 101.34(12)

loop_
_geom_bond_atom_site_label_1
_geom_bond_atom_site_label_2
_geom_bond_distance
Ga Cl3 2.1717(8)
Ga Cl1 2.1725(7)
Ga Cl2 2.1773(9)
Ga P1 2.3917(7)
P1 C1 1.899(2)
P1 C7 1.900(2)
P1 P2 2.1858(9)
P2 C10 1.907(2)
P2 C5 1.907(2)
C1 C2 1.496(3)
C1 C11 1.531(3)
C1 C5 1.565(3)
C2 C3 1.347(3)
C2 C12 1.494(3)
C3 C13 1.502(3)
C3 C4 1.532(3)
C4 C14 1.542(3)
C4 C5 1.580(3)
C4 C6 1.588(3)
C5 C15 1.524(3)
C6 C16 1.545(3)
C6 C10 1.568(3)
C6 C7 1.577(3)
C7 C8 1.522(3)
C7 C20 1.525(3)
C8 C9 1.337(3)
C8 C19 1.499(3)
C9 C18 1.498(3)
C9 C10 1.513(3)
C10 C17 1.532(3)
